data_7120601
loop_
_publ_author_name
'Betley, Theodore'
'Iovan, Diana A.'
'Wrobel, Alexandra T.'
'McClelland, Arthur A.'
'Scharf, Austin B.'
'Edouard, Guy A.'

_publ_section_title
;
 Reactivity of a Stable Copper-Dioxygen Complex
;
_journal_name_full 'Chem. Commun.'
_journal_paper_doi 10.1039/C7CC05014C
_journal_year 2017
_chemical_formula_sum 'C84 H69 Cu N2'
_chemical_formula_weight 1169.95
_chemical_name_systematic
; 
 ? 
;
_space_group_IT_number 2
_symmetry_cell_setting triclinic
_symmetry_space_group_name_Hall '-P 1'
_symmetry_space_group_name_H-M 'P -1'
_atom_sites_solution_hydrogens geom
_atom_sites_solution_primary direct
_atom_sites_solution_secondary difmap
_audit_creation_method SHELXL-97
_audit_update_record
;
2017-06-20 deposited with the CCDC.
2017-08-29 downloaded from the CCDC.
;
_cell_angle_alpha 74.427(5)
_cell_angle_beta 84.895(5)
_cell_angle_gamma 64.576(5)
_cell_formula_units_Z 2
_cell_length_a 12.446(4)
_cell_length_b 14.203(4)
_cell_length_c 20.614(6)
_cell_measurement_reflns_used 12231
_cell_measurement_temperature 100(2)
_cell_measurement_theta_max 25.820
_cell_measurement_theta_min 2.17
_cell_volume 3168.8(16)
_computing_cell_refinement 'SAINT v7.68A (Bruker, 2009)'
_computing_data_collection 'APEX3 v2016.1.0 (Bruker-AXS, 2016)'
_computing_data_reduction 'SAINT v7.68A (Bruker, 2009)'
_computing_structure_refinement 'SHELXL-97 (Sheldrick, 2008)'
_computing_structure_solution 'SHELXS-97 (Sheldrick, 2008)'
_diffrn_ambient_temperature 100(2)
_diffrn_measured_fraction_theta_full 0.991
_diffrn_measured_fraction_theta_max 0.991
_diffrn_measurement_device_type
;
Bruker D8 goniometer with CCD area detector
;
_diffrn_measurement_method 'omega and phi scans'
_diffrn_radiation_monochromator graphite
_diffrn_radiation_source 'fine-focus sealed tube'
_diffrn_radiation_type MoK\a
_diffrn_radiation_wavelength 0.71073
_diffrn_reflns_av_R_equivalents 0.1033
_diffrn_reflns_av_sigmaI/netI 0.1072
_diffrn_reflns_limit_h_max 15
_diffrn_reflns_limit_h_min -15
_diffrn_reflns_limit_k_max 17
_diffrn_reflns_limit_k_min -17
_diffrn_reflns_limit_l_max 25
_diffrn_reflns_limit_l_min -25
_diffrn_reflns_number 48198
_diffrn_reflns_theta_full 25.82
_diffrn_reflns_theta_max 25.82
_diffrn_reflns_theta_min 1.64
_exptl_absorpt_coefficient_mu 0.393
_exptl_absorpt_correction_T_max 0.9922
_exptl_absorpt_correction_T_min 0.9883
_exptl_absorpt_correction_type multi-scan
_exptl_absorpt_process_details SADABS
_exptl_crystal_colour green
_exptl_crystal_density_diffrn 1.226
_exptl_crystal_density_method 'not measured'
_exptl_crystal_description plate
_exptl_crystal_F_000 1232
_exptl_crystal_size_max 0.03
_exptl_crystal_size_mid 0.03
_exptl_crystal_size_min 0.02
_refine_diff_density_max 0.823
_refine_diff_density_min -0.555
_refine_diff_density_rms 0.066
_refine_ls_extinction_method none
_refine_ls_goodness_of_fit_ref 1.006
_refine_ls_hydrogen_treatment mixed
_refine_ls_matrix_type full
_refine_ls_number_parameters 787
_refine_ls_number_reflns 12132
_refine_ls_number_restraints 0
_refine_ls_restrained_S_all 1.006
_refine_ls_R_factor_all 0.1242
_refine_ls_R_factor_gt 0.0580
_refine_ls_shift/su_max 0.001
_refine_ls_shift/su_mean 0.000
_refine_ls_structure_factor_coef Fsqd
_refine_ls_weighting_details 'calc w=1/[\s^2^(Fo^2^)+(0.0658P)^2^+0.0000P] where P=(Fo^2^+2Fc^2^)/3'
_refine_ls_weighting_scheme calc
_refine_ls_wR_factor_gt 0.1220
_refine_ls_wR_factor_ref 0.1482
_reflns_number_gt 7057
_reflns_number_total 12132
_reflns_threshold_expression >2sigma(I)
_cod_data_source_file c7cc05014c2.cif
_cod_data_source_block LCu
_cod_original_cell_volume 3168.6(17)
_cod_database_code 7120601

loop_
_symmetry_equiv_pos_as_xyz
'x, y, z'
'-x, -y, -z'

loop_
_atom_site_label
_atom_site_type_symbol
_atom_site_fract_x
_atom_site_fract_y
_atom_site_fract_z
_atom_site_U_iso_or_equiv
_atom_site_adp_type
_atom_site_occupancy
_atom_site_symmetry_multiplicity
_atom_site_calc_flag
_atom_site_refinement_flags
C1 C 0.9166(3) 0.7551(3) 0.78823(16) 0.0262(8) Uani 1 1 d .
C2 C 1.0223(3) 0.6711(3) 0.82283(18) 0.0346(9) Uani 1 1 d .
H2 H 1.0484 0.5958 0.8288 0.042 Uiso 1 1 calc R
C3 C 1.0789(3) 0.7202(3) 0.84576(18) 0.0321(9) Uani 1 1 d .
H3 H 1.1524 0.6850 0.8707 0.039 Uiso 1 1 calc R
C4 C 1.0087(3) 0.8330(3) 0.82579(16) 0.0258(8) Uani 1 1 d .
C5 C 1.0308(3) 0.9165(2) 0.83729(15) 0.0221(7) Uani 1 1 d .
C6 C 0.9598(3) 1.0281(2) 0.81460(15) 0.0226(7) Uani 1 1 d .
C7 C 0.9730(3) 1.1109(2) 0.83354(15) 0.0252(8) Uani 1 1 d .
H7 H 1.0355 1.1023 0.8612 0.030 Uiso 1 1 calc R
C8 C 0.8790(3) 1.2065(3) 0.80470(16) 0.0281(8) Uani 1 1 d .
H8 H 0.8635 1.2765 0.8083 0.034 Uiso 1 1 calc R
C9 C 0.8096(3) 1.1787(3) 0.76829(15) 0.0238(8) Uani 1 1 d .
C10 C 1.1416(3) 0.8825(2) 0.87728(16) 0.0252(8) Uani 1 1 d .
C11 C 1.2470(3) 0.8751(3) 0.84444(17) 0.0288(8) Uani 1 1 d .
C12 C 1.3503(3) 0.8370(3) 0.88280(18) 0.0332(9) Uani 1 1 d .
H12 H 1.4222 0.8308 0.8604 0.040 Uiso 1 1 calc R
C13 C 1.3527(3) 0.8076(3) 0.95282(18) 0.0320(9) Uani 1 1 d .
C14 C 1.2462(3) 0.8184(3) 0.98436(17) 0.0300(8) Uani 1 1 d .
H14 H 1.2456 0.8001 1.0322 0.036 Uiso 1 1 calc R
C15 C 1.1407(3) 0.8549(2) 0.94839(16) 0.0265(8) Uani 1 1 d .
C16 C 1.2491(3) 0.9080(3) 0.76841(17) 0.0386(9) Uani 1 1 d .
H16A H 1.2201 0.8665 0.7496 0.058 Uiso 1 1 calc R
H16B H 1.3307 0.8938 0.7544 0.058 Uiso 1 1 calc R
H16C H 1.1977 0.9851 0.7520 0.058 Uiso 1 1 calc R
C17 C 1.4669(3) 0.7672(3) 0.9929(2) 0.0429(10) Uani 1 1 d .
H17A H 1.5351 0.7391 0.9647 0.064 Uiso 1 1 calc R
H17B H 1.4702 0.7096 1.0326 0.064 Uiso 1 1 calc R
H17C H 1.4696 0.8267 1.0071 0.064 Uiso 1 1 calc R
C18 C 1.0261(3) 0.8661(3) 0.98432(16) 0.0314(9) Uani 1 1 d .
H18A H 0.9692 0.9422 0.9735 0.047 Uiso 1 1 calc R
H18B H 1.0424 0.8395 1.0331 0.047 Uiso 1 1 calc R
H18C H 0.9926 0.8238 0.9697 0.047 Uiso 1 1 calc R
C19 C 0.8210(3) 0.7512(3) 0.75259(16) 0.0269(8) Uani 1 1 d .
C20 C 0.7781(3) 0.6723(3) 0.77944(17) 0.0284(8) Uani 1 1 d .
C21 C 0.6826(3) 0.6732(3) 0.74800(16) 0.0306(8) Uani 1 1 d .
H21 H 0.6553 0.6189 0.7668 0.037 Uiso 1 1 calc R
C22 C 0.6262(3) 0.7522(3) 0.68957(17) 0.0290(8) Uani 1 1 d .
C23 C 0.6683(3) 0.8316(3) 0.66320(17) 0.0291(8) Uani 1 1 d .
H23 H 0.6301 0.8869 0.6240 0.035 Uiso 1 1 calc R
C24 C 0.7648(3) 0.8317(3) 0.69296(16) 0.0272(8) Uani 1 1 d .
C25 C 0.8280(3) 0.5869(3) 0.84409(17) 0.0305(8) Uani 1 1 d .
C26 C 0.8087(3) 0.6134(3) 0.90552(18) 0.0399(10) Uani 1 1 d .
H26 H 0.7645 0.6865 0.9067 0.048 Uiso 1 1 calc R
C27 C 0.8528(4) 0.5349(3) 0.96485(19) 0.0448(10) Uani 1 1 d .
H27 H 0.8388 0.5540 1.0066 0.054 Uiso 1 1 calc R
C28 C 0.9173(4) 0.4286(3) 0.96367(19) 0.0433(10) Uani 1 1 d .
H28 H 0.9469 0.3747 1.0047 0.052 Uiso 1 1 calc R
C29 C 0.9392(4) 0.4000(3) 0.90315(19) 0.0436(10) Uani 1 1 d .
H29 H 0.9852 0.3269 0.9022 0.052 Uiso 1 1 calc R
C30 C 0.8922(3) 0.4805(3) 0.84282(18) 0.0361(9) Uani 1 1 d .
H30 H 0.9049 0.4614 0.8011 0.043 Uiso 1 1 calc R
C31 C 0.5265(3) 0.7498(3) 0.65617(18) 0.0314(9) Uani 1 1 d .
C32 C 0.4516(3) 0.7072(3) 0.6932(2) 0.0400(10) Uani 1 1 d .
H32 H 0.4626 0.6810 0.7407 0.048 Uiso 1 1 calc R
C33 C 0.3613(4) 0.7021(3) 0.6618(2) 0.0474(11) Uani 1 1 d .
H33 H 0.3104 0.6734 0.6879 0.057 Uiso 1 1 calc R
C34 C 0.3446(4) 0.7386(3) 0.5926(2) 0.0521(12) Uani 1 1 d .
H34 H 0.2828 0.7347 0.5711 0.063 Uiso 1 1 calc R
C35 C 0.4185(4) 0.7808(3) 0.5550(2) 0.0509(11) Uani 1 1 d .
H35 H 0.4077 0.8059 0.5074 0.061 Uiso 1 1 calc R
C36 C 0.5089(3) 0.7867(3) 0.58664(19) 0.0406(10) Uani 1 1 d .
H36 H 0.5591 0.8162 0.5604 0.049 Uiso 1 1 calc R
C37 C 0.8099(3) 0.9152(3) 0.65787(16) 0.0280(8) Uani 1 1 d .
C38 C 0.9291(3) 0.8808(3) 0.63545(17) 0.0336(9) Uani 1 1 d .
H38 H 0.9827 0.8068 0.6495 0.040 Uiso 1 1 calc R
C39 C 0.9680(4) 0.9523(3) 0.59415(18) 0.0424(10) Uani 1 1 d .
H39 H 1.0479 0.9269 0.5798 0.051 Uiso 1 1 calc R
C40 C 0.8917(4) 1.0624(3) 0.57275(18) 0.0448(11) Uani 1 1 d .
H40 H 0.9201 1.1112 0.5444 0.054 Uiso 1 1 calc R
C41 C 0.7771(4) 1.0988(3) 0.59276(16) 0.0362(9) Uani 1 1 d .
H41 H 0.7255 1.1733 0.5779 0.043 Uiso 1 1 calc R
C42 C 0.7335(3) 1.0269(3) 0.63579(16) 0.0314(9) Uani 1 1 d .
H42 H 0.6534 1.0536 0.6497 0.038 Uiso 1 1 calc R
C43 C 0.6948(3) 1.2493(2) 0.73094(16) 0.0258(8) Uani 1 1 d .
C44 C 0.5958(3) 1.2238(3) 0.74673(16) 0.0263(8) Uani 1 1 d .
C45 C 0.4881(3) 1.2905(3) 0.71118(16) 0.0282(8) Uani 1 1 d .
H45 H 0.4224 1.2721 0.7210 0.034 Uiso 1 1 calc R
C46 C 0.4749(3) 1.3840(3) 0.66127(16) 0.0282(8) Uani 1 1 d .
C47 C 0.5725(3) 1.4082(3) 0.64594(16) 0.0287(8) Uani 1 1 d .
H47 H 0.5644 1.4710 0.6116 0.034 Uiso 1 1 calc R
C48 C 0.6828(3) 1.3423(2) 0.67985(16) 0.0258(8) Uani 1 1 d .
C49 C 0.6056(3) 1.1254(3) 0.80091(17) 0.0285(8) Uani 1 1 d .
C50 C 0.6485(3) 1.1082(3) 0.86557(16) 0.0316(9) Uani 1 1 d .
H50 H 0.6670 1.1610 0.8758 0.038 Uiso 1 1 calc R
C51 C 0.6641(3) 1.0144(3) 0.91491(19) 0.0409(10) Uani 1 1 d .
H51 H 0.6930 1.0037 0.9586 0.049 Uiso 1 1 calc R
C52 C 0.6382(4) 0.9371(3) 0.9010(2) 0.0456(11) Uani 1 1 d .
H52 H 0.6510 0.8723 0.9345 0.055 Uiso 1 1 calc R
C53 C 0.5933(4) 0.9540(3) 0.8379(2) 0.0429(10) Uani 1 1 d .
H53 H 0.5738 0.9012 0.8283 0.052 Uiso 1 1 calc R
C54 C 0.5763(3) 1.0484(3) 0.78824(18) 0.0331(9) Uani 1 1 d .
H54 H 0.5443 1.0598 0.7452 0.040 Uiso 1 1 calc R
C55 C 0.3580(3) 1.4578(3) 0.62595(17) 0.0306(8) Uani 1 1 d .
C56 C 0.2567(3) 1.4993(3) 0.66246(19) 0.0345(9) Uani 1 1 d .
H56 H 0.2616 1.4774 0.7103 0.041 Uiso 1 1 calc R
C57 C 0.1479(3) 1.5727(3) 0.6296(2) 0.0402(10) Uani 1 1 d .
H57 H 0.0797 1.6015 0.6552 0.048 Uiso 1 1 calc R
C58 C 0.1396(4) 1.6034(3) 0.5604(2) 0.0425(10) Uani 1 1 d .
H58 H 0.0656 1.6533 0.5380 0.051 Uiso 1 1 calc R
C59 C 0.2381(4) 1.5619(3) 0.5239(2) 0.0445(10) Uani 1 1 d .
H59 H 0.2317 1.5823 0.4760 0.053 Uiso 1 1 calc R
C60 C 0.3475(3) 1.4902(3) 0.55581(18) 0.0384(9) Uani 1 1 d .
H60 H 0.4154 1.4632 0.5297 0.046 Uiso 1 1 calc R
C61 C 0.7859(3) 1.3694(3) 0.66012(15) 0.0260(8) Uani 1 1 d .
C62 C 0.8929(3) 1.2928(3) 0.64472(16) 0.0297(8) Uani 1 1 d .
H62 H 0.9004 1.2221 0.6483 0.036 Uiso 1 1 calc R
C63 C 0.9890(3) 1.3169(3) 0.62426(17) 0.0340(9) Uani 1 1 d .
H63 H 1.0615 1.2634 0.6137 0.041 Uiso 1 1 calc R
C64 C 0.9791(4) 1.4200(3) 0.61918(18) 0.0387(10) Uani 1 1 d .
H64 H 1.0447 1.4372 0.6051 0.046 Uiso 1 1 calc R
C65 C 0.8735(4) 1.4975(3) 0.63464(18) 0.0376(10) Uani 1 1 d .
H65 H 0.8668 1.5676 0.6319 0.045 Uiso 1 1 calc R
C66 C 0.7765(3) 1.4724(3) 0.65431(16) 0.0322(9) Uani 1 1 d .
H66 H 0.7034 1.5263 0.6638 0.039 Uiso 1 1 calc R
N1 N 0.9087(2) 0.8505(2) 0.79119(12) 0.0246(6) Uani 1 1 d .
N2 N 0.8578(2) 1.0736(2) 0.77273(12) 0.0238(6) Uani 1 1 d .
Cu1 Cu 0.81378(4) 0.98850(3) 0.73101(2) 0.02872(14) Uani 1 1 d .
C73 C 0.7990(4) 0.7928(4) 0.2049(2) 0.0548(12) Uani 1 1 d .
H73 H 0.8310 0.8136 0.2359 0.066 Uiso 1 1 calc R
C74 C 0.8253(4) 0.6875(4) 0.2124(2) 0.0511(11) Uani 1 1 d .
H74 H 0.8765 0.6340 0.2485 0.061 Uiso 1 1 calc R
C75 C 0.7780(4) 0.6582(3) 0.1677(2) 0.0499(11) Uani 1 1 d .
H75 H 0.7957 0.5843 0.1738 0.060 Uiso 1 1 calc R
C76 C 0.7056(4) 0.7336(3) 0.1145(2) 0.0502(11) Uani 1 1 d .
H76 H 0.6743 0.7124 0.0834 0.060 Uiso 1 1 calc R
C77 C 0.6793(4) 0.8393(4) 0.1070(2) 0.0596(13) Uani 1 1 d .
H77 H 0.6290 0.8925 0.0704 0.072 Uiso 1 1 calc R
C78 C 0.7252(4) 0.8697(4) 0.1520(3) 0.0689(15) Uani 1 1 d .
H78 H 0.7061 0.9438 0.1466 0.083 Uiso 1 1 calc R
C79 C 0.6172(4) 0.4827(4) 0.1447(2) 0.0622(14) Uani 1 1 d .
H79 H 0.6964 0.4669 0.1563 0.075 Uiso 1 1 calc R
C80 C 0.5969(4) 0.4352(4) 0.1002(3) 0.0800(18) Uani 1 1 d .
H80 H 0.6617 0.3856 0.0813 0.096 Uiso 1 1 calc R
C81 C 0.4819(4) 0.4599(4) 0.0833(3) 0.0656(14) Uani 1 1 d .
H81 H 0.4674 0.4273 0.0524 0.079 Uiso 1 1 calc R
C82 C 0.3888(4) 0.5304(3) 0.1101(2) 0.0479(11) Uani 1 1 d .
H82 H 0.3093 0.5477 0.0981 0.057 Uiso 1 1 calc R
C83 C 0.4111(4) 0.5762(4) 0.1547(2) 0.0555(12) Uani 1 1 d .
H83 H 0.3463 0.6256 0.1738 0.067 Uiso 1 1 calc R
C84 C 0.5241(4) 0.5523(3) 0.1723(2) 0.0548(12) Uani 1 1 d .
H84 H 0.5381 0.5842 0.2038 0.066 Uiso 1 1 calc R
C67 C 0.3277(4) 1.1119(4) 0.6207(2) 0.0550(12) Uani 1 1 d .
H67 H 0.3679 1.0785 0.6635 0.066 Uiso 1 1 calc R
C68 C 0.2877(4) 1.0556(3) 0.5919(2) 0.0504(11) Uani 1 1 d .
H68 H 0.3000 0.9838 0.6144 0.060 Uiso 1 1 calc R
C69 C 0.2287(4) 1.1055(3) 0.5288(2) 0.0478(11) Uani 1 1 d .
H69 H 0.2015 1.0673 0.5079 0.057 Uiso 1 1 calc R
C70 C 0.2100(4) 1.2099(3) 0.49730(19) 0.0455(10) Uani 1 1 d .
H70 H 0.1684 1.2443 0.4550 0.055 Uiso 1 1 calc R
C71 C 0.2514(4) 1.2649(3) 0.5267(2) 0.0509(11) Uani 1 1 d .
H71 H 0.2391 1.3367 0.5042 0.061 Uiso 1 1 calc R
C72 C 0.3104(4) 1.2163(4) 0.5885(2) 0.0523(11) Uani 1 1 d .
H72 H 0.3389 1.2542 0.6088 0.063 Uiso 1 1 calc R

loop_
_atom_site_aniso_label
_atom_site_aniso_U_11
_atom_site_aniso_U_22
_atom_site_aniso_U_33
_atom_site_aniso_U_23
_atom_site_aniso_U_13
_atom_site_aniso_U_12
C1 0.031(2) 0.0262(19) 0.0219(18) -0.0033(14) -0.0074(16) -0.0127(16)
C2 0.034(2) 0.0226(18) 0.044(2) -0.0054(16) -0.0125(18) -0.0079(17)
C3 0.026(2) 0.0250(19) 0.041(2) -0.0055(16) -0.0139(17) -0.0053(16)
C4 0.025(2) 0.0248(18) 0.0234(18) -0.0014(14) -0.0078(15) -0.0085(16)
C5 0.0220(19) 0.0259(18) 0.0161(16) -0.0019(13) -0.0019(14) -0.0097(15)
C6 0.026(2) 0.0249(18) 0.0151(16) -0.0019(13) -0.0016(14) -0.0109(15)
C7 0.028(2) 0.0263(18) 0.0217(18) -0.0022(14) -0.0064(15) -0.0130(16)
C8 0.033(2) 0.0235(18) 0.0285(19) -0.0032(15) -0.0058(16) -0.0135(16)
C9 0.030(2) 0.0231(18) 0.0189(17) -0.0019(14) -0.0039(15) -0.0124(16)
C10 0.028(2) 0.0171(17) 0.0288(19) -0.0020(14) -0.0110(16) -0.0081(15)
C11 0.029(2) 0.0254(18) 0.0304(19) -0.0049(15) -0.0043(17) -0.0104(16)
C12 0.026(2) 0.030(2) 0.043(2) -0.0064(17) -0.0040(18) -0.0117(17)
C13 0.035(2) 0.0229(19) 0.038(2) -0.0057(16) -0.0112(18) -0.0109(17)
C14 0.033(2) 0.0266(19) 0.0256(19) -0.0018(15) -0.0107(17) -0.0096(17)
C15 0.031(2) 0.0187(17) 0.0279(19) -0.0007(14) -0.0092(16) -0.0097(16)
C16 0.035(2) 0.044(2) 0.034(2) -0.0057(18) -0.0007(18) -0.0161(19)
C17 0.035(2) 0.045(2) 0.048(2) -0.0085(19) -0.017(2) -0.016(2)
C18 0.034(2) 0.033(2) 0.0238(18) -0.0004(15) -0.0081(16) -0.0129(17)
C19 0.032(2) 0.0217(17) 0.0266(18) -0.0057(14) -0.0044(16) -0.0099(16)
C20 0.031(2) 0.0234(18) 0.0288(19) -0.0042(15) -0.0085(16) -0.0095(16)
C21 0.038(2) 0.0266(19) 0.0279(19) -0.0057(15) -0.0065(17) -0.0142(17)
C22 0.034(2) 0.0289(19) 0.0284(19) -0.0116(15) -0.0042(16) -0.0133(17)
C23 0.031(2) 0.0277(19) 0.0249(19) -0.0043(15) -0.0074(16) -0.0092(17)
C24 0.033(2) 0.0237(18) 0.0256(18) -0.0095(15) -0.0031(16) -0.0096(16)
C25 0.033(2) 0.029(2) 0.032(2) -0.0037(16) -0.0076(17) -0.0168(18)
C26 0.045(3) 0.032(2) 0.038(2) -0.0054(17) -0.0104(19) -0.0124(19)
C27 0.054(3) 0.048(3) 0.030(2) -0.0046(18) -0.0096(19) -0.020(2)
C28 0.054(3) 0.040(2) 0.032(2) 0.0077(18) -0.015(2) -0.023(2)
C29 0.053(3) 0.028(2) 0.045(2) 0.0019(18) -0.010(2) -0.016(2)
C30 0.046(3) 0.029(2) 0.032(2) -0.0026(16) -0.0054(18) -0.0158(19)
C31 0.034(2) 0.0261(19) 0.035(2) -0.0083(16) -0.0090(17) -0.0115(17)
C32 0.042(2) 0.031(2) 0.046(2) -0.0082(18) -0.013(2) -0.0130(19)
C33 0.044(3) 0.040(2) 0.064(3) -0.012(2) -0.010(2) -0.022(2)
C34 0.045(3) 0.051(3) 0.067(3) -0.018(2) -0.024(2) -0.019(2)
C35 0.052(3) 0.059(3) 0.045(3) -0.010(2) -0.021(2) -0.023(2)
C36 0.039(2) 0.042(2) 0.042(2) -0.0081(18) -0.0118(19) -0.018(2)
C37 0.039(2) 0.0294(19) 0.0180(17) -0.0024(14) -0.0096(16) -0.0169(18)
C38 0.041(2) 0.037(2) 0.0264(19) -0.0098(16) -0.0050(17) -0.0176(19)
C39 0.048(3) 0.060(3) 0.031(2) -0.013(2) 0.0039(19) -0.033(2)
C40 0.070(3) 0.059(3) 0.022(2) -0.0027(19) -0.001(2) -0.047(3)
C41 0.057(3) 0.036(2) 0.0185(18) 0.0037(16) -0.0136(18) -0.026(2)
C42 0.037(2) 0.035(2) 0.0230(18) -0.0049(15) -0.0082(16) -0.0153(18)
C43 0.029(2) 0.0213(17) 0.0248(18) -0.0037(14) -0.0071(15) -0.0085(16)
C44 0.032(2) 0.0254(18) 0.0222(18) -0.0069(14) -0.0034(16) -0.0111(16)
C45 0.029(2) 0.0280(19) 0.0273(19) -0.0044(15) -0.0086(16) -0.0118(16)
C46 0.029(2) 0.0270(19) 0.0248(18) -0.0042(15) -0.0076(16) -0.0080(16)
C47 0.035(2) 0.0245(18) 0.0250(18) -0.0001(15) -0.0099(16) -0.0122(17)
C48 0.030(2) 0.0216(17) 0.0254(18) -0.0028(14) -0.0057(16) -0.0111(16)
C49 0.026(2) 0.0261(19) 0.0282(19) -0.0008(15) -0.0018(16) -0.0093(16)
C50 0.035(2) 0.0286(19) 0.0274(19) 0.0000(15) -0.0033(17) -0.0134(17)
C51 0.049(3) 0.034(2) 0.030(2) 0.0025(17) -0.0006(19) -0.014(2)
C52 0.050(3) 0.035(2) 0.042(2) 0.0063(18) 0.007(2) -0.018(2)
C53 0.050(3) 0.035(2) 0.049(3) -0.0056(19) 0.011(2) -0.028(2)
C54 0.033(2) 0.036(2) 0.034(2) -0.0063(17) -0.0017(17) -0.0185(18)
C55 0.030(2) 0.0274(19) 0.035(2) -0.0018(16) -0.0101(18) -0.0142(17)
C56 0.032(2) 0.032(2) 0.039(2) -0.0013(17) -0.0119(19) -0.0148(18)
C57 0.029(2) 0.034(2) 0.052(3) -0.0019(19) -0.0081(19) -0.0121(18)
C58 0.032(2) 0.032(2) 0.055(3) 0.0029(19) -0.020(2) -0.0103(19)
C59 0.047(3) 0.040(2) 0.039(2) 0.0021(19) -0.021(2) -0.015(2)
C60 0.036(2) 0.039(2) 0.034(2) -0.0047(17) -0.0114(18) -0.0109(19)
C61 0.028(2) 0.0269(19) 0.0193(17) 0.0011(14) -0.0098(15) -0.0107(17)
C62 0.032(2) 0.0274(19) 0.0258(19) 0.0026(15) -0.0105(16) -0.0126(17)
C63 0.032(2) 0.038(2) 0.028(2) 0.0015(16) -0.0098(17) -0.0140(18)
C64 0.036(2) 0.047(2) 0.033(2) 0.0021(18) -0.0080(18) -0.023(2)
C65 0.048(3) 0.035(2) 0.034(2) 0.0016(17) -0.0113(19) -0.025(2)
C66 0.039(2) 0.0269(19) 0.0283(19) 0.0019(15) -0.0119(17) -0.0145(17)
N1 0.0283(17) 0.0243(15) 0.0197(14) -0.0013(12) -0.0073(13) -0.0107(13)
N2 0.0251(16) 0.0235(15) 0.0192(14) 0.0000(11) -0.0045(12) -0.0092(13)
Cu1 0.0368(3) 0.0247(2) 0.0226(2) 0.00082(17) -0.01173(19) -0.0127(2)
C73 0.052(3) 0.075(3) 0.059(3) -0.030(3) 0.010(2) -0.040(3)
C74 0.048(3) 0.063(3) 0.037(2) 0.002(2) -0.009(2) -0.026(2)
C75 0.055(3) 0.033(2) 0.057(3) -0.009(2) -0.010(2) -0.014(2)
C76 0.047(3) 0.057(3) 0.041(2) -0.012(2) -0.007(2) -0.015(2)
C77 0.048(3) 0.053(3) 0.056(3) 0.015(2) -0.011(2) -0.016(2)
C78 0.062(3) 0.036(3) 0.109(4) -0.016(3) 0.008(3) -0.023(3)
C79 0.037(3) 0.058(3) 0.088(4) -0.036(3) -0.023(3) -0.001(2)
C80 0.037(3) 0.084(4) 0.125(5) -0.074(4) -0.012(3) -0.001(3)
C81 0.054(3) 0.057(3) 0.097(4) -0.045(3) -0.015(3) -0.015(3)
C82 0.040(3) 0.042(2) 0.059(3) -0.004(2) -0.002(2) -0.020(2)
C83 0.047(3) 0.055(3) 0.048(3) -0.014(2) 0.003(2) -0.006(2)
C84 0.057(3) 0.046(3) 0.053(3) -0.022(2) -0.018(2) -0.005(2)
C67 0.053(3) 0.065(3) 0.042(3) -0.010(2) -0.011(2) -0.020(3)
C68 0.057(3) 0.043(2) 0.042(2) -0.005(2) -0.006(2) -0.015(2)
C69 0.057(3) 0.050(3) 0.040(2) -0.016(2) -0.001(2) -0.022(2)
C70 0.049(3) 0.051(3) 0.028(2) -0.0037(19) -0.0028(19) -0.018(2)
C71 0.058(3) 0.051(3) 0.046(3) -0.012(2) 0.015(2) -0.029(2)
C72 0.055(3) 0.069(3) 0.049(3) -0.026(2) 0.006(2) -0.035(3)

loop_
_atom_type_symbol
_atom_type_description
_atom_type_scat_dispersion_real
_atom_type_scat_dispersion_imag
_atom_type_scat_source
C C 0.0033 0.0016 'International Tables Vol C Tables 4.2.6.8 and 6.1.1.4'
H H 0.0000 0.0000 'International Tables Vol C Tables 4.2.6.8 and 6.1.1.4'
Cu Cu 0.3201 1.2651 'International Tables Vol C Tables 4.2.6.8 and 6.1.1.4'
N N 0.0061 0.0033 'International Tables Vol C Tables 4.2.6.8 and 6.1.1.4'

loop_
_geom_angle_atom_site_label_1
_geom_angle_atom_site_label_2
_geom_angle_atom_site_label_3
_geom_angle
N1 C1 C2 109.9(3)
N1 C1 C19 119.2(3)
C2 C1 C19 130.9(3)
C3 C2 C1 106.3(3)
C3 C2 H2 126.8
C1 C2 H2 126.8
C2 C3 C4 107.9(3)
C2 C3 H3 126.1
C4 C3 H3 126.1
N1 C4 C5 123.5(3)
N1 C4 C3 107.7(3)
C5 C4 C3 128.8(3)
C4 C5 C6 126.7(3)
C4 C5 C10 116.2(3)
C6 C5 C10 117.1(3)
N2 C6 C7 109.0(3)
N2 C6 C5 124.3(3)
C7 C6 C5 126.6(3)
C8 C7 C6 107.4(3)
C8 C7 H7 126.3
C6 C7 H7 126.3
C7 C8 C9 105.7(3)
C7 C8 H8 127.2
C9 C8 H8 127.2
N2 C9 C8 111.7(3)
N2 C9 C43 119.5(3)
C8 C9 C43 128.8(3)
C11 C10 C15 119.9(3)
C11 C10 C5 120.0(3)
C15 C10 C5 120.0(3)
C12 C11 C10 118.9(3)
C12 C11 C16 120.3(3)
C10 C11 C16 120.8(3)
C11 C12 C13 122.5(3)
C11 C12 H12 118.8
C13 C12 H12 118.8
C14 C13 C12 117.6(3)
C14 C13 C17 121.5(3)
C12 C13 C17 120.9(3)
C15 C14 C13 122.2(3)
C15 C14 H14 118.9
C13 C14 H14 118.9
C14 C15 C10 118.9(3)
C14 C15 C18 120.9(3)
C10 C15 C18 120.2(3)
C11 C16 H16A 109.5
C11 C16 H16B 109.5
H16A C16 H16B 109.5
C11 C16 H16C 109.5
H16A C16 H16C 109.5
H16B C16 H16C 109.5
C13 C17 H17A 109.5
C13 C17 H17B 109.5
H17A C17 H17B 109.5
C13 C17 H17C 109.5
H17A C17 H17C 109.5
H17B C17 H17C 109.5
C15 C18 H18A 109.5
C15 C18 H18B 109.5
H18A C18 H18B 109.5
C15 C18 H18C 109.5
H18A C18 H18C 109.5
H18B C18 H18C 109.5
C20 C19 C24 118.5(3)
C20 C19 C1 120.8(3)
C24 C19 C1 120.6(3)
C21 C20 C19 120.6(3)
C21 C20 C25 117.1(3)
C19 C20 C25 122.3(3)
C22 C21 C20 121.6(3)
C22 C21 H21 119.2
C20 C21 H21 119.2
C21 C22 C23 117.8(3)
C21 C22 C31 120.5(3)
C23 C22 C31 121.7(3)
C24 C23 C22 121.9(3)
C24 C23 H23 119.1
C22 C23 H23 119.1
C23 C24 C19 119.7(3)
C23 C24 C37 118.0(3)
C19 C24 C37 122.2(3)
C30 C25 C26 119.2(3)
C30 C25 C20 119.9(3)
C26 C25 C20 120.9(3)
C27 C26 C25 120.8(4)
C27 C26 H26 119.6
C25 C26 H26 119.6
C28 C27 C26 120.1(4)
C28 C27 H27 120.0
C26 C27 H27 120.0
C27 C28 C29 120.4(3)
C27 C28 H28 119.8
C29 C28 H28 119.8
C28 C29 C30 119.2(4)
C28 C29 H29 120.4
C30 C29 H29 120.4
C25 C30 C29 120.3(4)
C25 C30 H30 119.8
C29 C30 H30 119.8
C32 C31 C36 118.3(3)
C32 C31 C22 121.1(3)
C36 C31 C22 120.6(3)
C33 C32 C31 120.9(4)
C33 C32 H32 119.5
C31 C32 H32 119.5
C32 C33 C34 120.5(4)
C32 C33 H33 119.8
C34 C33 H33 119.8
C35 C34 C33 119.4(4)
C35 C34 H34 120.3
C33 C34 H34 120.3
C34 C35 C36 120.2(4)
C34 C35 H35 119.9
C36 C35 H35 119.9
C31 C36 C35 120.7(4)
C31 C36 H36 119.6
C35 C36 H36 119.6
C42 C37 C38 117.1(3)
C42 C37 C24 122.7(3)
C38 C37 C24 119.3(3)
C42 C37 Cu1 71.89(19)
C38 C37 Cu1 102.0(2)
C24 C37 Cu1 104.8(2)
C39 C38 C37 121.3(3)
C39 C38 H38 119.3
C37 C38 H38 119.3
C38 C39 C40 121.0(4)
C38 C39 H39 119.5
C40 C39 H39 119.5
C41 C40 C39 119.7(4)
C41 C40 H40 120.1
C39 C40 H40 120.1
C40 C41 C42 120.9(4)
C40 C41 H41 119.6
C42 C41 H41 119.6
C37 C42 C41 119.9(3)
C37 C42 Cu1 68.29(18)
C41 C42 Cu1 104.6(2)
C37 C42 H42 120.0
C41 C42 H42 120.0
Cu1 C42 H42 96.7
C48 C43 C44 119.5(3)
C48 C43 C9 120.6(3)
C44 C43 C9 119.9(3)
C45 C44 C43 119.5(3)
C45 C44 C49 119.6(3)
C43 C44 C49 120.8(3)
C44 C45 C46 121.2(3)
C44 C45 H45 119.4
C46 C45 H45 119.4
C47 C46 C45 118.9(3)
C47 C46 C55 120.2(3)
C45 C46 C55 120.9(3)
C46 C47 C48 121.6(3)
C46 C47 H47 119.2
C48 C47 H47 119.2
C47 C48 C43 119.2(3)
C47 C48 C61 119.7(3)
C43 C48 C61 121.1(3)
C54 C49 C50 118.3(3)
C54 C49 C44 121.5(3)
C50 C49 C44 120.2(3)
C51 C50 C49 120.5(3)
C51 C50 H50 119.7
C49 C50 H50 119.7
C52 C51 C50 120.5(4)
C52 C51 H51 119.7
C50 C51 H51 119.7
C51 C52 C53 119.7(3)
C51 C52 H52 120.2
C53 C52 H52 120.2
C52 C53 C54 120.1(4)
C52 C53 H53 119.9
C54 C53 H53 119.9
C49 C54 C53 120.8(3)
C49 C54 H54 119.6
C53 C54 H54 119.6
C56 C55 C60 118.2(3)
C56 C55 C46 120.5(3)
C60 C55 C46 121.3(3)
C55 C56 C57 120.8(3)
C55 C56 H56 119.6
C57 C56 H56 119.6
C58 C57 C56 120.0(4)
C58 C57 H57 120.0
C56 C57 H57 120.0
C59 C58 C57 119.8(4)
C59 C58 H58 120.1
C57 C58 H58 120.1
C58 C59 C60 120.8(4)
C58 C59 H59 119.6
C60 C59 H59 119.6
C59 C60 C55 120.3(4)
C59 C60 H60 119.8
C55 C60 H60 119.8
C66 C61 C62 118.5(3)
C66 C61 C48 121.2(3)
C62 C61 C48 120.3(3)
C63 C62 C61 121.5(3)
C63 C62 H62 119.3
C61 C62 H62 119.3
C62 C63 C64 119.6(4)
C62 C63 H63 120.2
C64 C63 H63 120.2
C65 C64 C63 119.9(4)
C65 C64 H64 120.0
C63 C64 H64 120.0
C64 C65 C66 119.8(3)
C64 C65 H65 120.1
C66 C65 H65 120.1
C61 C66 C65 120.7(4)
C61 C66 H66 119.7
C65 C66 H66 119.7
C1 N1 C4 108.1(3)
C1 N1 Cu1 125.8(2)
C4 N1 Cu1 122.1(2)
C9 N2 C6 106.2(3)
C9 N2 Cu1 131.7(2)
C6 N2 Cu1 122.1(2)
N2 Cu1 N1 96.17(11)
N2 Cu1 C37 156.96(13)
N1 Cu1 C37 91.33(12)
N2 Cu1 C42 130.67(12)
N1 Cu1 C42 130.84(12)
C37 Cu1 C42 39.82(13)
C74 C73 C78 119.6(4)
C74 C73 H73 120.2
C78 C73 H73 120.2
C73 C74 C75 119.8(4)
C73 C74 H74 120.1
C75 C74 H74 120.1
C76 C75 C74 121.3(4)
C76 C75 H75 119.4
C74 C75 H75 119.4
C77 C76 C75 118.8(4)
C77 C76 H76 120.6
C75 C76 H76 120.6
C76 C77 C78 120.4(4)
C76 C77 H77 119.8
C78 C77 H77 119.8
C77 C78 C73 120.1(4)
C77 C78 H78 120.0
C73 C78 H78 120.0
C84 C79 C80 120.1(4)
C84 C79 H79 120.0
C80 C79 H79 120.0
C79 C80 C81 119.3(4)
C79 C80 H80 120.3
C81 C80 H80 120.3
C82 C81 C80 120.7(4)
C82 C81 H81 119.6
C80 C81 H81 119.6
C81 C82 C83 118.9(4)
C81 C82 H82 120.5
C83 C82 H82 120.5
C84 C83 C82 121.2(4)
C84 C83 H83 119.4
C82 C83 H83 119.4
C83 C84 C79 119.8(4)
C83 C84 H84 120.1
C79 C84 H84 120.1
C68 C67 C72 121.0(4)
C68 C67 H67 119.5
C72 C67 H67 119.5
C67 C68 C69 119.0(4)
C67 C68 H68 120.5
C69 C68 H68 120.5
C70 C69 C68 119.8(4)
C70 C69 H69 120.1
C68 C69 H69 120.1
C69 C70 C71 120.4(4)
C69 C70 H70 119.8
C71 C70 H70 119.8
C70 C71 C72 120.3(4)
C70 C71 H71 119.9
C72 C71 H71 119.9
C71 C72 C67 119.4(4)
C71 C72 H72 120.3
C67 C72 H72 120.3

loop_
_geom_bond_atom_site_label_1
_geom_bond_atom_site_label_2
_geom_bond_distance
C1 N1 1.333(4)
C1 C2 1.424(4)
C1 C19 1.481(4)
C2 C3 1.366(5)
C2 H2 0.9500
C3 C4 1.417(4)
C3 H3 0.9500
C4 N1 1.384(4)
C4 C5 1.407(4)
C5 C6 1.409(4)
C5 C10 1.494(4)
C6 N2 1.402(4)
C6 C7 1.410(4)
C7 C8 1.376(4)
C7 H7 0.9500
C8 C9 1.425(4)
C8 H8 0.9500
C9 N2 1.329(4)
C9 C43 1.480(4)
C10 C11 1.397(5)
C10 C15 1.412(4)
C11 C12 1.388(5)
C11 C16 1.512(5)
C12 C13 1.390(5)
C12 H12 0.9500
C13 C14 1.388(5)
C13 C17 1.512(5)
C14 C15 1.387(4)
C14 H14 0.9500
C15 C18 1.513(5)
C16 H16A 0.9800
C16 H16B 0.9800
C16 H16C 0.9800
C17 H17A 0.9800
C17 H17B 0.9800
C17 H17C 0.9800
C18 H18A 0.9800
C18 H18B 0.9800
C18 H18C 0.9800
C19 C20 1.405(5)
C19 C24 1.421(4)
C20 C21 1.397(5)
C20 C25 1.505(4)
C21 C22 1.396(4)
C21 H21 0.9500
C22 C23 1.404(5)
C22 C31 1.489(5)
C23 C24 1.397(5)
C23 H23 0.9500
C24 C37 1.511(5)
C25 C30 1.380(5)
C25 C26 1.388(5)
C26 C27 1.379(5)
C26 H26 0.9500
C27 C28 1.378(5)
C27 H27 0.9500
C28 C29 1.383(5)
C28 H28 0.9500
C29 C30 1.410(5)
C29 H29 0.9500
C30 H30 0.9500
C31 C32 1.389(5)
C31 C36 1.390(5)
C32 C33 1.382(5)
C32 H32 0.9500
C33 C34 1.382(6)
C33 H33 0.9500
C34 C35 1.379(6)
C34 H34 0.9500
C35 C36 1.392(5)
C35 H35 0.9500
C36 H36 0.9500
C37 C42 1.422(5)
C37 C38 1.425(5)
C37 Cu1 2.063(3)
C38 C39 1.369(5)
C38 H38 0.9500
C39 C40 1.404(5)
C39 H39 0.9500
C40 C41 1.360(5)
C40 H40 0.9500
C41 C42 1.425(5)
C41 H41 0.9500
C42 Cu1 2.111(3)
C42 H42 0.9500
C43 C48 1.410(4)
C43 C44 1.415(5)
C44 C45 1.394(4)
C44 C49 1.501(4)
C45 C46 1.400(4)
C45 H45 0.9500
C46 C47 1.387(5)
C46 C55 1.489(5)
C47 C48 1.402(4)
C47 H47 0.9500
C48 C61 1.486(5)
C49 C54 1.383(5)
C49 C50 1.400(5)
C50 C51 1.390(5)
C50 H50 0.9500
C51 C52 1.372(5)
C51 H51 0.9500
C52 C53 1.381(5)
C52 H52 0.9500
C53 C54 1.396(5)
C53 H53 0.9500
C54 H54 0.9500
C55 C56 1.391(5)
C55 C60 1.394(5)
C56 C57 1.397(5)
C56 H56 0.9500
C57 C58 1.376(5)
C57 H57 0.9500
C58 C59 1.369(5)
C58 H58 0.9500
C59 C60 1.390(5)
C59 H59 0.9500
C60 H60 0.9500
C61 C66 1.388(4)
C61 C62 1.388(5)
C62 C63 1.382(5)
C62 H62 0.9500
C63 C64 1.391(5)
C63 H63 0.9500
C64 C65 1.383(5)
C64 H64 0.9500
C65 C66 1.398(5)
C65 H65 0.9500
C66 H66 0.9500
N1 Cu1 1.935(3)
N2 Cu1 1.926(3)
C73 C74 1.353(6)
C73 C78 1.380(6)
C73 H73 0.9500
C74 C75 1.372(5)
C74 H74 0.9500
C75 C76 1.371(5)
C75 H75 0.9500
C76 C77 1.358(6)
C76 H76 0.9500
C77 C78 1.376(6)
C77 H77 0.9500
C78 H78 0.9500
C79 C84 1.358(6)
C79 C80 1.372(6)
C79 H79 0.9500
C80 C81 1.373(6)
C80 H80 0.9500
C81 C82 1.356(6)
C81 H81 0.9500
C82 C83 1.366(6)
C82 H82 0.9500
C83 C84 1.356(6)
C83 H83 0.9500
C84 H84 0.9500
C67 C68 1.376(6)
C67 C72 1.381(6)
C67 H67 0.9500
C68 C69 1.400(5)
C68 H68 0.9500
C69 C70 1.374(5)
C69 H69 0.9500
C70 C71 1.377(5)
C70 H70 0.9500
C71 C72 1.379(6)
C71 H71 0.9500
C72 H72 0.9500

loop_
_geom_torsion_atom_site_label_1
_geom_torsion_atom_site_label_2
_geom_torsion_atom_site_label_3
_geom_torsion_atom_site_label_4
_geom_torsion
N1 C1 C2 C3 -1.0(4)
C19 C1 C2 C3 179.5(3)
C1 C2 C3 C4 0.2(4)
C2 C3 C4 N1 0.6(4)
C2 C3 C4 C5 -179.5(3)
N1 C4 C5 C6 -2.1(5)
C3 C4 C5 C6 177.9(3)
N1 C4 C5 C10 178.3(3)
C3 C4 C5 C10 -1.6(5)
C4 C5 C6 N2 -4.1(5)
C10 C5 C6 N2 175.4(3)
C4 C5 C6 C7 170.8(3)
C10 C5 C6 C7 -9.7(5)
N2 C6 C7 C8 1.1(4)
C5 C6 C7 C8 -174.5(3)
C6 C7 C8 C9 0.0(4)
C7 C8 C9 N2 -1.2(4)
C7 C8 C9 C43 176.2(3)
C4 C5 C10 C11 93.2(4)
C6 C5 C10 C11 -86.4(4)
C4 C5 C10 C15 -85.0(4)
C6 C5 C10 C15 95.4(4)
C15 C10 C11 C12 2.2(5)
C5 C10 C11 C12 -176.1(3)
C15 C10 C11 C16 -177.8(3)
C5 C10 C11 C16 4.0(5)
C10 C11 C12 C13 -1.1(5)
C16 C11 C12 C13 178.8(3)
C11 C12 C13 C14 -0.6(5)
C11 C12 C13 C17 -179.5(3)
C12 C13 C14 C15 1.3(5)
C17 C13 C14 C15 -179.8(3)
C13 C14 C15 C10 -0.3(5)
C13 C14 C15 C18 -179.8(3)
C11 C10 C15 C14 -1.5(4)
C5 C10 C15 C14 176.7(3)
C11 C10 C15 C18 178.0(3)
C5 C10 C15 C18 -3.7(4)
N1 C1 C19 C20 -138.5(3)
C2 C1 C19 C20 40.9(5)
N1 C1 C19 C24 37.0(5)
C2 C1 C19 C24 -143.6(4)
C24 C19 C20 C21 0.1(5)
C1 C19 C20 C21 175.7(3)
C24 C19 C20 C25 -177.0(3)
C1 C19 C20 C25 -1.4(5)
C19 C20 C21 C22 -0.4(5)
C25 C20 C21 C22 176.9(3)
C20 C21 C22 C23 -0.3(5)
C20 C21 C22 C31 178.5(3)
C21 C22 C23 C24 1.2(5)
C31 C22 C23 C24 -177.5(3)
C22 C23 C24 C19 -1.6(5)
C22 C23 C24 C37 175.2(3)
C20 C19 C24 C23 0.9(5)
C1 C19 C24 C23 -174.7(3)
C20 C19 C24 C37 -175.8(3)
C1 C19 C24 C37 8.6(5)
C21 C20 C25 C30 71.2(5)
C19 C20 C25 C30 -111.5(4)
C21 C20 C25 C26 -107.7(4)
C19 C20 C25 C26 69.5(5)
C30 C25 C26 C27 0.0(6)
C20 C25 C26 C27 179.0(3)
C25 C26 C27 C28 0.2(6)
C26 C27 C28 C29 0.6(6)
C27 C28 C29 C30 -1.5(6)
C26 C25 C30 C29 -0.9(6)
C20 C25 C30 C29 -179.9(3)
C28 C29 C30 C25 1.7(6)
C21 C22 C31 C32 30.0(5)
C23 C22 C31 C32 -151.3(3)
C21 C22 C31 C36 -147.6(4)
C23 C22 C31 C36 31.2(5)
C36 C31 C32 C33 -0.5(5)
C22 C31 C32 C33 -178.0(3)
C31 C32 C33 C34 0.7(6)
C32 C33 C34 C35 -0.4(6)
C33 C34 C35 C36 -0.1(6)
C32 C31 C36 C35 0.0(6)
C22 C31 C36 C35 177.5(3)
C34 C35 C36 C31 0.3(6)
C23 C24 C37 C42 50.2(4)
C19 C24 C37 C42 -133.1(3)
C23 C24 C37 C38 -118.9(3)
C19 C24 C37 C38 57.8(4)
C23 C24 C37 Cu1 127.9(3)
C19 C24 C37 Cu1 -55.4(4)
C42 C37 C38 C39 -0.3(5)
C24 C37 C38 C39 169.3(3)
Cu1 C37 C38 C39 -76.0(3)
C37 C38 C39 C40 0.4(5)
C38 C39 C40 C41 -0.6(5)
C39 C40 C41 C42 0.6(5)
C38 C37 C42 C41 0.4(5)
C24 C37 C42 C41 -168.9(3)
Cu1 C37 C42 C41 94.9(3)
C38 C37 C42 Cu1 -94.5(3)
C24 C37 C42 Cu1 96.3(3)
C40 C41 C42 C37 -0.5(5)
C40 C41 C42 Cu1 72.6(4)
N2 C9 C43 C48 -127.6(3)
C8 C9 C43 C48 55.2(5)
N2 C9 C43 C44 52.8(4)
C8 C9 C43 C44 -124.4(4)
C48 C43 C44 C45 0.5(5)
C9 C43 C44 C45 -179.8(3)
C48 C43 C44 C49 -179.9(3)
C9 C43 C44 C49 -0.3(5)
C43 C44 C45 C46 -1.8(5)
C49 C44 C45 C46 178.7(3)
C44 C45 C46 C47 2.0(5)
C44 C45 C46 C55 -176.8(3)
C45 C46 C47 C48 -1.0(5)
C55 C46 C47 C48 177.8(3)
C46 C47 C48 C43 -0.2(5)
C46 C47 C48 C61 178.0(3)
C44 C43 C48 C47 0.4(5)
C9 C43 C48 C47 -179.2(3)
C44 C43 C48 C61 -177.7(3)
C9 C43 C48 C61 2.6(5)
C45 C44 C49 C54 54.7(5)
C43 C44 C49 C54 -124.8(4)
C45 C44 C49 C50 -127.3(4)
C43 C44 C49 C50 53.2(5)
C54 C49 C50 C51 1.7(5)
C44 C49 C50 C51 -176.3(3)
C49 C50 C51 C52 0.2(6)
C50 C51 C52 C53 -1.7(6)
C51 C52 C53 C54 1.1(6)
C50 C49 C54 C53 -2.3(5)
C44 C49 C54 C53 175.8(3)
C52 C53 C54 C49 0.9(6)
C47 C46 C55 C56 -124.6(4)
C45 C46 C55 C56 54.2(5)
C47 C46 C55 C60 53.1(5)
C45 C46 C55 C60 -128.1(4)
C60 C55 C56 C57 -1.0(5)
C46 C55 C56 C57 176.8(3)
C55 C56 C57 C58 1.1(5)
C56 C57 C58 C59 0.0(6)
C57 C58 C59 C60 -1.1(6)
C58 C59 C60 C55 1.2(6)
C56 C55 C60 C59 -0.2(5)
C46 C55 C60 C59 -178.0(3)
C47 C48 C61 C66 50.5(4)
C43 C48 C61 C66 -131.4(3)
C47 C48 C61 C62 -127.2(3)
C43 C48 C61 C62 50.9(4)
C66 C61 C62 C63 0.3(5)
C48 C61 C62 C63 178.0(3)
C61 C62 C63 C64 0.3(5)
C62 C63 C64 C65 0.1(5)
C63 C64 C65 C66 -1.0(5)
C62 C61 C66 C65 -1.2(5)
C48 C61 C66 C65 -178.9(3)
C64 C65 C66 C61 1.6(5)
C2 C1 N1 C4 1.4(4)
C19 C1 N1 C4 -179.0(3)
C2 C1 N1 Cu1 159.4(2)
C19 C1 N1 Cu1 -21.1(4)
C5 C4 N1 C1 178.8(3)
C3 C4 N1 C1 -1.3(4)
C5 C4 N1 Cu1 19.9(4)
C3 C4 N1 Cu1 -160.2(2)
C8 C9 N2 C6 1.9(4)
C43 C9 N2 C6 -175.8(3)
C8 C9 N2 Cu1 -175.5(2)
C43 C9 N2 Cu1 6.9(5)
C7 C6 N2 C9 -1.8(4)
C5 C6 N2 C9 173.9(3)
C7 C6 N2 Cu1 175.8(2)
C5 C6 N2 Cu1 -8.5(4)
C9 N2 Cu1 N1 -163.8(3)
C6 N2 Cu1 N1 19.2(2)
C9 N2 Cu1 C37 87.9(4)
C6 N2 Cu1 C37 -89.1(4)
C9 N2 Cu1 C42 32.5(4)
C6 N2 Cu1 C42 -144.5(2)
C1 N1 Cu1 N2 -179.9(3)
C4 N1 Cu1 N2 -24.8(3)
C1 N1 Cu1 C37 -21.7(3)
C4 N1 Cu1 C37 133.4(3)
C1 N1 Cu1 C42 -16.2(4)
C4 N1 Cu1 C42 138.9(3)
C42 C37 Cu1 N2 -77.3(4)
C38 C37 Cu1 N2 37.6(4)
C24 C37 Cu1 N2 162.6(2)
C42 C37 Cu1 N1 173.5(2)
C38 C37 Cu1 N1 -71.6(2)
C24 C37 Cu1 N1 53.4(2)
C38 C37 Cu1 C42 114.9(3)
C24 C37 Cu1 C42 -120.1(3)
C37 C42 Cu1 N2 149.8(2)
C41 C42 Cu1 N2 33.0(3)
C37 C42 Cu1 N1 -8.6(3)
C41 C42 Cu1 N1 -125.4(3)
C41 C42 Cu1 C37 -116.8(4)
C78 C73 C74 C75 -0.5(7)
C73 C74 C75 C76 1.1(7)
C74 C75 C76 C77 -1.0(7)
C75 C76 C77 C78 0.3(7)
C76 C77 C78 C73 0.4(7)
C74 C73 C78 C77 -0.3(7)
C84 C79 C80 C81 0.9(8)
C79 C80 C81 C82 -0.1(8)
C80 C81 C82 C83 -0.4(7)
C81 C82 C83 C84 0.1(7)
C82 C83 C84 C79 0.7(7)
C80 C79 C84 C83 -1.2(8)
C72 C67 C68 C69 0.1(7)
C67 C68 C69 C70 -1.0(6)
C68 C69 C70 C71 1.4(6)
C69 C70 C71 C72 -1.0(6)
C70 C71 C72 C67 0.0(6)
C68 C67 C72 C71 0.4(7)
